data_7205841
loop_
_publ_author_name
'Liu, Guang-Zhen'
'Xin, Ling-Yun'
'Wang, Li-Ya'

_publ_section_title
;
 Ancillary ligand-mediated syntheses and fluorescence properties of
 zinc(ii) complexes based on flexible benzene dicarboxylic acid
;
_journal_issue 8
_journal_name_full CrystEngComm
_journal_page_first 3013
_journal_paper_doi 10.1039/c0ce00873g
_journal_volume 13
_journal_year 2011
_chemical_formula_sum 'C21 H16 N2 O4 Zn'
_chemical_formula_weight 425.73
_chemical_name_systematic
;
?
;
_space_group_IT_number 2
_symmetry_cell_setting triclinic
_symmetry_space_group_name_Hall '-P 1'
_symmetry_space_group_name_H-M 'P -1'
_atom_sites_solution_hydrogens geom
_atom_sites_solution_primary direct
_atom_sites_solution_secondary difmap
_audit_creation_method SHELXL-97
_cell_angle_alpha 110.070(5)
_cell_angle_beta 93.730(5)
_cell_angle_gamma 105.240(5)
_cell_formula_units_Z 2
_cell_length_a 7.660(3)
_cell_length_b 10.260(4)
_cell_length_c 12.880(5)
_cell_measurement_reflns_used 1786
_cell_measurement_temperature 293(2)
_cell_measurement_theta_max 25.00
_cell_measurement_theta_min 2.80
_cell_volume 903.8(6)
_computing_cell_refinement 'Bruker SMART'
_computing_data_collection 'Bruker SMART'
_computing_data_reduction 'Bruker SAINT'
_computing_molecular_graphics 'Bruker SHELXTL'
_computing_publication_material 'Bruker SHELXTL'
_computing_structure_refinement 'SHELXL-97 (Sheldrick, 1997)'
_computing_structure_solution 'SHELXS-97 (Sheldrick, 1990)'
_diffrn_ambient_temperature 293(2)
_diffrn_measured_fraction_theta_full 0.983
_diffrn_measured_fraction_theta_max 0.983
_diffrn_measurement_device_type 'CCD area detector'
_diffrn_measurement_method 'phi and omega scans'
_diffrn_radiation_monochromator graphite
_diffrn_radiation_source 'fine-focus sealed tube'
_diffrn_radiation_type MoK\a
_diffrn_radiation_wavelength 0.71073
_diffrn_reflns_av_R_equivalents 0.0365
_diffrn_reflns_av_sigmaI/netI 0.0555
_diffrn_reflns_limit_h_max 9
_diffrn_reflns_limit_h_min -9
_diffrn_reflns_limit_k_max 12
_diffrn_reflns_limit_k_min -12
_diffrn_reflns_limit_l_max 15
_diffrn_reflns_limit_l_min -15
_diffrn_reflns_number 6663
_diffrn_reflns_theta_full 25.49
_diffrn_reflns_theta_max 25.49
_diffrn_reflns_theta_min 2.80
_exptl_absorpt_coefficient_mu 1.390
_exptl_absorpt_correction_T_max 0.9338
_exptl_absorpt_correction_T_min 0.5996
_exptl_absorpt_correction_type multi-scan
_exptl_absorpt_process_details sadabs
_exptl_crystal_colour colourless
_exptl_crystal_density_diffrn 1.564
_exptl_crystal_density_method 'not measured'
_exptl_crystal_description block
_exptl_crystal_F_000 436
_exptl_crystal_size_max 0.41
_exptl_crystal_size_mid 0.31
_exptl_crystal_size_min 0.05
_refine_diff_density_max 0.898
_refine_diff_density_min -0.744
_refine_diff_density_rms 0.097
_refine_ls_extinction_method none
_refine_ls_goodness_of_fit_ref 1.124
_refine_ls_hydrogen_treatment constr
_refine_ls_matrix_type full
_refine_ls_number_parameters 253
_refine_ls_number_reflns 3316
_refine_ls_number_restraints 7
_refine_ls_restrained_S_all 1.142
_refine_ls_R_factor_all 0.0574
_refine_ls_R_factor_gt 0.0466
_refine_ls_shift/su_max 0.000
_refine_ls_shift/su_mean 0.000
_refine_ls_structure_factor_coef Fsqd
_refine_ls_weighting_details 'calc w=1/[\s^2^(Fo^2^)+(0.0725P)^2^+0.1846P] where P=(Fo^2^+2Fc^2^)/3'
_refine_ls_weighting_scheme calc
_refine_ls_wR_factor_gt 0.1251
_refine_ls_wR_factor_ref 0.1337
_reflns_number_gt 2759
_reflns_number_total 3316
_reflns_threshold_expression >2sigma(I)
_cod_data_source_file c0ce00873g.txt
_cod_data_source_block c1
_cod_depositor_comments
;
The following automatic conversions were performed:
'_symmetry_cell_setting' value 'Triclinic' changed to 'triclinic'
according to '/home/saulius/struct/CIF-dictionaries/cif_core.dic'
dictionary named 'cif_core.dic' version 2.4.1 from 2010-06-29.

Automatic conversion script
Id: cif_fix_enum 1555 2011-01-17 13:19:09Z saulius 
;
_cod_original_sg_symbol_H-M P-1
_cod_database_code 7205841

loop_
_symmetry_equiv_pos_as_xyz
'x, y, z'
'-x, -y, -z'

loop_
_atom_site_label
_atom_site_type_symbol
_atom_site_fract_x
_atom_site_fract_y
_atom_site_fract_z
_atom_site_U_iso_or_equiv
_atom_site_adp_type
_atom_site_occupancy
_atom_site_symmetry_multiplicity
_atom_site_calc_flag
_atom_site_refinement_flags
_atom_site_disorder_assembly
_atom_site_disorder_group
Zn1 Zn 0.83483(6) 0.48313(5) 0.11059(3) 0.02706(18) Uani 1 1 d . . .
N1 N 0.9967(5) 0.6472(4) 0.2645(3) 0.0335(8) Uani 1 1 d . . .
N2 N 1.6888(4) 1.3053(4) 0.9573(3) 0.0325(8) Uani 1 1 d . . .
O1 O 0.5975(4) 0.4627(3) 0.1733(2) 0.0427(7) Uani 1 1 d . . .
O2 O 0.7059(4) 0.3193(4) 0.2303(3) 0.0611(8) Uani 1 1 d U . .
O5 O 0.1778(4) 0.3633(3) -0.0505(2) 0.0367(7) Uani 1 1 d . . .
O6 O 0.0439(4) 0.3981(3) 0.1017(2) 0.0367(7) Uani 1 1 d . . .
C1 C 1.0822(6) 0.6143(5) 0.3406(3) 0.0419(11) Uani 1 1 d . . .
H1 H 1.0691 0.5166 0.3260 0.050 Uiso 1 1 calc R . .
C2 C 1.1211(7) 0.8926(5) 0.3839(4) 0.0464(11) Uani 1 1 d . . .
H2 H 1.1315 0.9894 0.3965 0.056 Uiso 1 1 calc R . .
C3 C 1.2112(5) 0.8601(4) 0.4643(3) 0.0335(9) Uani 1 1 d . . .
C4 C 1.0190(6) 0.7878(5) 0.2880(3) 0.0436(11) Uani 1 1 d . . .
H4 H 0.9619 0.8148 0.2363 0.052 Uiso 1 1 calc R . .
C5 C 1.3164(6) 0.9756(5) 0.5679(3) 0.0387(10) Uani 1 1 d . . .
H5A H 1.3373 1.0704 0.5710 0.046 Uiso 1 1 calc R . .
C6 C 1.3858(6) 0.9606(5) 0.6585(3) 0.0389(10) Uani 1 1 d . . .
H6A H 1.3692 0.8665 0.6562 0.047 Uiso 1 1 calc R . .
C7 C 1.6820(6) 1.1688(5) 0.9370(4) 0.0448(11) Uani 1 1 d . . .
H7 H 1.7481 1.1494 0.9901 0.054 Uiso 1 1 calc R . .
C8 C 1.4855(6) 1.0802(5) 0.7608(3) 0.0358(9) Uani 1 1 d . . .
C9 C 1.5851(7) 1.0567(5) 0.8441(4) 0.0457(11) Uani 1 1 d . . .
H9 H 1.5840 0.9625 0.8350 0.055 Uiso 1 1 calc R . .
C10 C 1.5902(6) 1.3286(4) 0.8808(3) 0.0364(10) Uani 1 1 d . . .
H10 H 1.5893 1.4235 0.8945 0.044 Uiso 1 1 calc R . .
C11 C 1.4901(6) 1.2216(5) 0.7832(4) 0.0398(10) Uani 1 1 d . . .
H11 H 1.4252 1.2446 0.7319 0.048 Uiso 1 1 calc R . .
C15 C 1.1884(6) 0.7157(5) 0.4394(3) 0.0435(11) Uani 1 1 d . . .
H15 H 1.2451 0.6861 0.4895 0.052 Uiso 1 1 calc R . .
C16 C 0.2395(5) 0.2569(4) 0.1879(3) 0.0288(8) Uani 1 1 d . . .
C17 C 0.4079(5) 0.3242(4) 0.2603(3) 0.0297(8) Uani 1 1 d . . .
C18 C 0.0961(7) 0.2379(6) 0.3461(4) 0.0540(13) Uani 1 1 d . . .
H18 H -0.0102 0.2096 0.3743 0.065 Uiso 1 1 calc R . .
C19 C 0.2615(8) 0.3037(6) 0.4169(4) 0.0537(13) Uani 1 1 d . . .
H19 H 0.2690 0.3196 0.4928 0.064 Uiso 1 1 calc R . .
C20 C 0.4162(6) 0.3458(5) 0.3738(3) 0.0401(10) Uani 1 1 d . . .
H20 H 0.5294 0.3897 0.4213 0.048 Uiso 1 1 calc R . .
C21 C 0.0854(6) 0.2133(5) 0.2332(4) 0.0433(11) Uani 1 1 d . . .
H21 H -0.0280 0.1662 0.1863 0.052 Uiso 1 1 calc R . .
C22 C 0.5836(6) 0.3713(5) 0.2192(5) 0.0503(9) Uani 1 1 d U . .
C24 C 0.1405(5) 0.3414(4) 0.0373(3) 0.0264(8) Uani 1 1 d . . .
C39 C 0.2205(5) 0.2363(4) 0.0660(3) 0.0319(9) Uani 1 1 d . . .
H39A H 0.1432 0.1379 0.0221 0.038 Uiso 1 1 calc R . .
H39B H 0.3407 0.2463 0.0442 0.038 Uiso 1 1 calc R . .

loop_
_atom_site_aniso_label
_atom_site_aniso_U_11
_atom_site_aniso_U_22
_atom_site_aniso_U_33
_atom_site_aniso_U_23
_atom_site_aniso_U_13
_atom_site_aniso_U_12
Zn1 0.0269(3) 0.0291(3) 0.0212(3) 0.00523(19) 0.00050(18) 0.00864(19)
N1 0.0359(19) 0.0340(19) 0.0248(17) 0.0058(14) -0.0018(14) 0.0101(15)
N2 0.0300(18) 0.0326(19) 0.0273(17) 0.0031(14) -0.0027(14) 0.0103(15)
O1 0.0401(17) 0.0461(19) 0.0438(17) 0.0215(15) 0.0123(14) 0.0086(14)
O2 0.0369(16) 0.0624(19) 0.093(2) 0.0339(18) 0.0141(16) 0.0224(14)
O5 0.0489(18) 0.0355(16) 0.0224(14) 0.0087(12) 0.0019(12) 0.0112(13)
O6 0.0376(16) 0.0451(17) 0.0316(15) 0.0127(13) 0.0027(13) 0.0222(14)
C1 0.055(3) 0.029(2) 0.030(2) 0.0023(18) -0.009(2) 0.010(2)
C2 0.068(3) 0.029(2) 0.032(2) 0.0034(18) -0.006(2) 0.012(2)
C3 0.032(2) 0.037(2) 0.024(2) 0.0055(17) 0.0015(16) 0.0058(18)
C4 0.056(3) 0.037(2) 0.028(2) 0.0052(19) -0.008(2) 0.012(2)
C5 0.043(2) 0.031(2) 0.027(2) 0.0023(17) -0.0019(18) 0.0005(19)
C6 0.043(2) 0.030(2) 0.031(2) 0.0000(18) -0.0026(19) 0.0089(19)
C7 0.050(3) 0.038(3) 0.039(2) 0.010(2) -0.013(2) 0.012(2)
C8 0.033(2) 0.040(2) 0.029(2) 0.0063(18) -0.0001(17) 0.0119(18)
C9 0.060(3) 0.025(2) 0.040(2) 0.0022(19) -0.013(2) 0.012(2)
C10 0.035(2) 0.023(2) 0.038(2) 0.0012(17) -0.0085(18) 0.0033(17)
C11 0.041(2) 0.039(2) 0.035(2) 0.0129(19) -0.0061(19) 0.011(2)
C15 0.053(3) 0.039(3) 0.028(2) 0.0042(19) -0.014(2) 0.014(2)
C16 0.029(2) 0.027(2) 0.032(2) 0.0125(17) 0.0031(16) 0.0120(16)
C17 0.032(2) 0.029(2) 0.032(2) 0.0141(17) 0.0065(17) 0.0108(17)
C18 0.049(3) 0.071(4) 0.056(3) 0.041(3) 0.022(3) 0.014(3)
C19 0.072(4) 0.066(3) 0.039(3) 0.034(3) 0.019(3) 0.026(3)
C20 0.047(3) 0.042(3) 0.031(2) 0.0140(19) 0.0012(19) 0.014(2)
C21 0.035(2) 0.049(3) 0.052(3) 0.030(2) 0.007(2) 0.009(2)
C22 0.0327(18) 0.053(2) 0.075(2) 0.0313(19) 0.0167(18) 0.0182(15)
C24 0.0257(19) 0.0231(19) 0.0194(18) 0.0010(15) -0.0064(15) 0.0014(15)
C39 0.032(2) 0.031(2) 0.031(2) 0.0088(17) 0.0014(17) 0.0113(17)

loop_
_atom_type_symbol
_atom_type_description
_atom_type_scat_dispersion_real
_atom_type_scat_dispersion_imag
_atom_type_scat_source
C C 0.0033 0.0016 'International Tables Vol C Tables 4.2.6.8 and 6.1.1.4'
H H 0.0000 0.0000 'International Tables Vol C Tables 4.2.6.8 and 6.1.1.4'
N N 0.0061 0.0033 'International Tables Vol C Tables 4.2.6.8 and 6.1.1.4'
O O 0.0106 0.0060 'International Tables Vol C Tables 4.2.6.8 and 6.1.1.4'
Zn Zn 0.2839 1.4301 'International Tables Vol C Tables 4.2.6.8 and 6.1.1.4'

loop_
_geom_angle_atom_site_label_1
_geom_angle_atom_site_label_2
_geom_angle_atom_site_label_3
_geom_angle
_geom_angle_site_symmetry_1
_geom_angle_site_symmetry_3
_geom_angle_publ_flag
O5 Zn1 O6 123.52(12) 2_665 1_655 ?
O5 Zn1 O1 98.67(12) 2_665 . ?
O6 Zn1 O1 137.80(12) 1_655 . ?
O5 Zn1 N1 90.34(12) 2_665 . ?
O6 Zn1 N1 85.63(12) 1_655 . ?
O1 Zn1 N1 93.79(13) . . ?
O5 Zn1 N2 94.09(12) 2_665 1_444 ?
O6 Zn1 N2 89.03(12) 1_655 1_444 ?
O1 Zn1 N2 88.99(12) . 1_444 ?
N1 Zn1 N2 174.37(12) . 1_444 ?
C1 N1 C4 116.4(4) . . ?
C1 N1 Zn1 122.0(3) . . ?
C4 N1 Zn1 121.5(3) . . ?
C7 N2 C10 116.5(3) . . ?
C7 N2 Zn1 123.2(3) . 1_666 ?
C10 N2 Zn1 120.2(3) . 1_666 ?
C22 O1 Zn1 108.1(3) . . ?
C24 O5 Zn1 134.5(2) . 2_665 ?
C24 O6 Zn1 144.1(3) . 1_455 ?
N1 C1 C15 123.8(4) . . ?
N1 C1 H1 118.1 . . ?
C15 C1 H1 118.1 . . ?
C4 C2 C3 121.8(4) . . ?
C4 C2 H2 119.1 . . ?
C3 C2 H2 119.1 . . ?
C15 C3 C2 115.4(4) . . ?
C15 C3 C5 124.3(4) . . ?
C2 C3 C5 120.3(4) . . ?
N1 C4 C2 122.5(4) . . ?
N1 C4 H4 118.8 . . ?
C2 C4 H4 118.8 . . ?
C6 C5 C3 127.1(4) . . ?
C6 C5 H5A 116.5 . . ?
C3 C5 H5A 116.5 . . ?
C5 C6 C8 124.6(4) . . ?
C5 C6 H6A 117.7 . . ?
C8 C6 H6A 117.7 . . ?
N2 C7 C9 123.6(4) . . ?
N2 C7 H7 118.2 . . ?
C9 C7 H7 118.2 . . ?
C11 C8 C9 115.7(4) . . ?
C11 C8 C6 123.4(4) . . ?
C9 C8 C6 120.9(4) . . ?
C7 C9 C8 120.5(4) . . ?
C7 C9 H9 119.8 . . ?
C8 C9 H9 119.8 . . ?
N2 C10 C11 123.8(4) . . ?
N2 C10 H10 118.1 . . ?
C11 C10 H10 118.1 . . ?
C10 C11 C8 119.8(4) . . ?
C10 C11 H11 120.1 . . ?
C8 C11 H11 120.1 . . ?
C3 C15 C1 120.1(4) . . ?
C3 C15 H15 120.0 . . ?
C1 C15 H15 120.0 . . ?
C21 C16 C17 117.6(4) . . ?
C21 C16 C39 120.1(4) . . ?
C17 C16 C39 122.3(4) . . ?
C16 C17 C20 119.8(4) . . ?
C16 C17 C22 121.8(4) . . ?
C20 C17 C22 118.4(4) . . ?
C19 C18 C21 120.6(4) . . ?
C19 C18 H18 119.7 . . ?
C21 C18 H18 119.7 . . ?
C18 C19 C20 118.7(4) . . ?
C18 C19 H19 120.6 . . ?
C20 C19 H19 120.6 . . ?
C19 C20 C17 121.6(4) . . ?
C19 C20 H20 119.2 . . ?
C17 C20 H20 119.2 . . ?
C18 C21 C16 121.7(4) . . ?
C18 C21 H21 119.1 . . ?
C16 C21 H21 119.1 . . ?
O2 C22 O1 122.5(4) . . ?
O2 C22 C17 119.4(4) . . ?
O1 C22 C17 118.1(4) . . ?
O6 C24 O5 126.1(4) . . ?
O6 C24 C39 117.3(3) . . ?
O5 C24 C39 116.6(3) . . ?
C16 C39 C24 114.5(3) . . ?
C16 C39 H39A 108.6 . . ?
C24 C39 H39A 108.6 . . ?
C16 C39 H39B 108.6 . . ?
C24 C39 H39B 108.6 . . ?
H39A C39 H39B 107.6 . . ?

loop_
_geom_bond_atom_site_label_1
_geom_bond_atom_site_label_2
_geom_bond_distance
_geom_bond_site_symmetry_2
_geom_bond_publ_flag
Zn1 O5 2.000(3) 2_665 ?
Zn1 O6 2.007(3) 1_655 ?
Zn1 O1 2.027(3) . ?
Zn1 N1 2.144(3) . ?
Zn1 N2 2.155(3) 1_444 ?
N1 C1 1.328(5) . ?
N1 C4 1.329(5) . ?
N2 C7 1.319(5) . ?
N2 C10 1.327(5) . ?
N2 Zn1 2.155(3) 1_666 ?
O1 C22 1.255(5) . ?
O2 C22 1.216(5) . ?
O5 C24 1.262(4) . ?
O5 Zn1 2.000(3) 2_665 ?
O6 C24 1.244(4) . ?
O6 Zn1 2.007(3) 1_455 ?
C1 C15 1.369(6) . ?
C1 H1 0.9300 . ?
C2 C4 1.346(6) . ?
C2 C3 1.388(6) . ?
C2 H2 0.9300 . ?
C3 C15 1.363(6) . ?
C3 C5 1.452(6) . ?
C4 H4 0.9300 . ?
C5 C6 1.323(6) . ?
C5 H5A 0.9300 . ?
C6 C8 1.447(6) . ?
C6 H6A 0.9300 . ?
C7 C9 1.341(6) . ?
C7 H7 0.9300 . ?
C8 C11 1.369(6) . ?
C8 C9 1.400(6) . ?
C9 H9 0.9300 . ?
C10 C11 1.364(6) . ?
C10 H10 0.9300 . ?
C11 H11 0.9300 . ?
C15 H15 0.9300 . ?
C16 C21 1.387(6) . ?
C16 C17 1.394(5) . ?
C16 C39 1.503(5) . ?
C17 C20 1.396(6) . ?
C17 C22 1.501(6) . ?
C18 C19 1.368(7) . ?
C18 C21 1.381(6) . ?
C18 H18 0.9300 . ?
C19 C20 1.371(7) . ?
C19 H19 0.9300 . ?
C20 H20 0.9300 . ?
C21 H21 0.9300 . ?
C24 C39 1.505(5) . ?
C39 H39A 0.9700 . ?
C39 H39B 0.9700 . ?

loop_
_geom_torsion_atom_site_label_1
_geom_torsion_atom_site_label_2
_geom_torsion_atom_site_label_3
_geom_torsion_atom_site_label_4
_geom_torsion
_geom_torsion_site_symmetry_1
_geom_torsion_site_symmetry_2
_geom_torsion_site_symmetry_3
_geom_torsion_site_symmetry_4
_geom_torsion_publ_flag
O5 Zn1 N1 C1 -168.5(3) 2_665 . . . ?
O6 Zn1 N1 C1 -44.9(3) 1_655 . . . ?
O1 Zn1 N1 C1 92.8(3) . . . . ?
N2 Zn1 N1 C1 -26.6(14) 1_444 . . . ?
O5 Zn1 N1 C4 10.5(3) 2_665 . . . ?
O6 Zn1 N1 C4 134.1(3) 1_655 . . . ?
O1 Zn1 N1 C4 -88.2(3) . . . . ?
N2 Zn1 N1 C4 152.4(11) 1_444 . . . ?
O5 Zn1 O1 C22 -177.9(3) 2_665 . . . ?
O6 Zn1 O1 C22 0.7(4) 1_655 . . . ?
N1 Zn1 O1 C22 -87.0(3) . . . . ?
N2 Zn1 O1 C22 88.1(3) 1_444 . . . ?
C4 N1 C1 C15 0.2(7) . . . . ?
Zn1 N1 C1 C15 179.3(4) . . . . ?
C4 C2 C3 C15 -0.2(7) . . . . ?
C4 C2 C3 C5 -178.5(4) . . . . ?
C1 N1 C4 C2 -0.5(7) . . . . ?
Zn1 N1 C4 C2 -179.5(4) . . . . ?
C3 C2 C4 N1 0.5(8) . . . . ?
C15 C3 C5 C6 -9.1(8) . . . . ?
C2 C3 C5 C6 169.0(5) . . . . ?
C3 C5 C6 C8 -178.2(4) . . . . ?
C10 N2 C7 C9 1.2(7) . . . . ?
Zn1 N2 C7 C9 177.0(4) 1_666 . . . ?
C5 C6 C8 C11 12.6(7) . . . . ?
C5 C6 C8 C9 -167.3(5) . . . . ?
N2 C7 C9 C8 1.0(8) . . . . ?
C11 C8 C9 C7 -2.1(7) . . . . ?
C6 C8 C9 C7 177.8(4) . . . . ?
C7 N2 C10 C11 -2.2(7) . . . . ?
Zn1 N2 C10 C11 -178.2(3) 1_666 . . . ?
N2 C10 C11 C8 1.1(7) . . . . ?
C9 C8 C11 C10 1.1(7) . . . . ?
C6 C8 C11 C10 -178.8(4) . . . . ?
C2 C3 C15 C1 -0.1(7) . . . . ?
C5 C3 C15 C1 178.1(4) . . . . ?
N1 C1 C15 C3 0.1(8) . . . . ?
C21 C16 C17 C20 -0.2(6) . . . . ?
C39 C16 C17 C20 177.4(3) . . . . ?
C21 C16 C17 C22 178.1(4) . . . . ?
C39 C16 C17 C22 -4.4(6) . . . . ?
C21 C18 C19 C20 0.6(8) . . . . ?
C18 C19 C20 C17 0.6(7) . . . . ?
C16 C17 C20 C19 -0.8(6) . . . . ?
C22 C17 C20 C19 -179.1(4) . . . . ?
C19 C18 C21 C16 -1.6(8) . . . . ?
C17 C16 C21 C18 1.3(6) . . . . ?
C39 C16 C21 C18 -176.2(4) . . . . ?
Zn1 O1 C22 O2 6.3(6) . . . . ?
Zn1 O1 C22 C17 -172.9(3) . . . . ?
C16 C17 C22 O2 -119.1(5) . . . . ?
C20 C17 C22 O2 59.1(6) . . . . ?
C16 C17 C22 O1 60.1(6) . . . . ?
C20 C17 C22 O1 -121.6(5) . . . . ?
Zn1 O6 C24 O5 28.2(7) 1_455 . . . ?
Zn1 O6 C24 C39 -151.6(3) 1_455 . . . ?
Zn1 O5 C24 O6 17.4(6) 2_665 . . . ?
Zn1 O5 C24 C39 -162.8(3) 2_665 . . . ?
C21 C16 C39 C24 74.3(5) . . . . ?
C17 C16 C39 C24 -103.2(4) . . . . ?
O6 C24 C39 C16 -23.6(5) . . . . ?
O5 C24 C39 C16 156.6(3) . . . . ?
